data_4339430
loop_
_publ_author_name
'Gennari, Marcello'
'Lanfranchi, Maurizio'
'Cammi, Roberto'
'Pellinghelli, Maria Angela'
'Marchi\`o, Luciano'

_publ_section_title
;
 Mononuclear and polynuclear copper(I) complexes with a new N,N',S-donor
 ligand and with structural analogies to the copper thionein core.
;
_journal_issue 24
_journal_name_full 'Inorganic chemistry'
_journal_page_first 10143
_journal_page_last 10152
_journal_paper_doi 10.1021/ic701189b
_journal_volume 46
_journal_year 2007
_chemical_formula_moiety 'C19 H21 N3 O S'
_chemical_formula_sum 'C19 H21 N3 O S'
_chemical_formula_weight 339.45
_chemical_name_systematic
;
 ?
;
_space_group_IT_number 14
_symmetry_cell_setting monoclinic
_symmetry_space_group_name_Hall '-P 2ybc'
_symmetry_space_group_name_H-M 'P 1 21/c 1'
_atom_sites_solution_hydrogens geom
_atom_sites_solution_primary direct
_atom_sites_solution_secondary difmap
_audit_creation_method SHELXL-97
_cell_angle_alpha 90.000(5)
_cell_angle_beta 98.151(3)
_cell_angle_gamma 90.000(5)
_cell_formula_units_Z 8
_cell_length_a 16.984(3)
_cell_length_b 7.6280(10)
_cell_length_c 28.302(5)
_cell_measurement_reflns_used 10706
_cell_measurement_temperature 293(2)
_cell_measurement_theta_max 27.04
_cell_measurement_theta_min 1.45
_cell_volume 3629.6(10)
_computing_cell_refinement Saint
_computing_data_collection Smart
_computing_data_reduction Saint
_computing_molecular_graphics 'Ortep3 for windows'
_computing_structure_refinement 'SHELXL-97 (Sheldrick, 1997)'
_computing_structure_solution Sir97
_diffrn_ambient_temperature 293(2)
_diffrn_measured_fraction_theta_full 0.992
_diffrn_measured_fraction_theta_max 0.992
_diffrn_measurement_device_type 'Bruker Smart 1000 area detector'
_diffrn_measurement_method 'Theta & omega scan'
_diffrn_radiation_monochromator graphite
_diffrn_radiation_source 'fine-focus sealed tube'
_diffrn_radiation_type MoK\a
_diffrn_radiation_wavelength 0.71073
_diffrn_reflns_av_R_equivalents 0.0462
_diffrn_reflns_av_sigmaI/netI 0.0513
_diffrn_reflns_limit_h_max 21
_diffrn_reflns_limit_h_min -21
_diffrn_reflns_limit_k_max 9
_diffrn_reflns_limit_k_min -9
_diffrn_reflns_limit_l_max 36
_diffrn_reflns_limit_l_min -36
_diffrn_reflns_number 38065
_diffrn_reflns_theta_full 27.04
_diffrn_reflns_theta_max 27.04
_diffrn_reflns_theta_min 1.45
_diffrn_standards_decay_% none
_exptl_absorpt_coefficient_mu 0.188
_exptl_absorpt_correction_T_max 1.000
_exptl_absorpt_correction_T_min 0.720
_exptl_absorpt_correction_type multi-scan
_exptl_absorpt_process_details SADABS
_exptl_crystal_colour colorless
_exptl_crystal_density_diffrn 1.242
_exptl_crystal_density_method 'not measured'
_exptl_crystal_description Block
_exptl_crystal_F_000 1440
_exptl_crystal_size_max 0.45
_exptl_crystal_size_mid 0.2
_exptl_crystal_size_min 0.15
_refine_diff_density_max 0.229
_refine_diff_density_min -0.196
_refine_diff_density_rms 0.032
_refine_ls_extinction_method none
_refine_ls_goodness_of_fit_ref 1.006
_refine_ls_hydrogen_treatment mixed
_refine_ls_matrix_type full
_refine_ls_number_parameters 457
_refine_ls_number_reflns 7909
_refine_ls_number_restraints 0
_refine_ls_restrained_S_all 1.006
_refine_ls_R_factor_all 0.0911
_refine_ls_R_factor_gt 0.0409
_refine_ls_shift/su_max 0.001
_refine_ls_shift/su_mean 0.000
_refine_ls_structure_factor_coef Fsqd
_refine_ls_weighting_details 'calc w=1/[\s^2^(Fo^2^)+(0.0330P)^2^+0.0000P] where P=(Fo^2^+2Fc^2^)/3'
_refine_ls_weighting_scheme calc
_refine_ls_wR_factor_gt 0.0841
_refine_ls_wR_factor_ref 0.0919
_reflns_number_gt 4095
_reflns_number_total 7909
_reflns_threshold_expression >2sigma(I)
_cod_data_source_file ic701189b-file004.cif
_cod_data_source_block mg176
_cod_depositor_comments
;
The following automatic conversions were performed:

'_symmetry_cell_setting' value 'Monoclinic' changed to 'monoclinic'
according to
/usr/data/users/saulius/automatic-downloads/retrospective/ACS/lib/dictionaries/cif_core.dic
dictionary named 'cif_core.dic' version 2.4.2 from 2011-04-26.

Automatic conversion script
Id: cif_fix_values 2281 2013-09-26 08:29:07Z andrius 
;
_cod_original_sg_symbol_H-M P21/c
_cod_database_code 4339430

loop_
_symmetry_equiv_pos_as_xyz
'x, y, z'
'-x, y+1/2, -z+1/2'
'-x, -y, -z'
'x, -y-1/2, z-1/2'

loop_
_atom_site_label
_atom_site_type_symbol
_atom_site_fract_x
_atom_site_fract_y
_atom_site_fract_z
_atom_site_U_iso_or_equiv
_atom_site_adp_type
_atom_site_occupancy
_atom_site_symmetry_multiplicity
_atom_site_calc_flag
_atom_site_refinement_flags
S14 S 0.70591(3) -0.49238(7) 0.309616(18) 0.06455(16) Uani 1 1 d .
S11 S 0.51871(3) -0.46250(7) 0.191684(18) 0.06435(16) Uani 1 1 d .
O16 O 1.07191(8) 0.41058(17) 0.44593(5) 0.0663(4) Uani 1 1 d .
N14 N 0.86811(8) 0.0389(2) 0.30918(5) 0.0539(4) Uani 1 1 d .
N11 N 0.67133(9) 0.0915(2) 0.18762(6) 0.0582(4) Uani 1 1 d .
N16 N 1.03779(10) 0.2150(2) 0.30813(5) 0.0605(4) Uani 1 1 d .
C46 C 1.12637(11) 0.3035(2) 0.37818(7) 0.0511(5) Uani 1 1 d .
C36 C 1.06056(11) 0.3399(2) 0.40031(6) 0.0499(5) Uani 1 1 d .
N21 N 0.61581(9) 0.0403(2) 0.15117(5) 0.0555(4) Uani 1 1 d .
N24 N 0.81876(8) 0.00754(19) 0.34170(5) 0.0527(4) Uani 1 1 d .
O13 O 0.81175(8) 0.39720(18) 0.03886(5) 0.0755(4) Uani 1 1 d .
C41 C 0.55030(10) -0.2288(2) 0.12301(6) 0.0534(5) Uani 1 1 d .
N13 N 0.84119(10) 0.2479(2) 0.18078(5) 0.0620(4) Uani 1 1 d .
C26 C 0.98331(10) 0.3165(2) 0.37722(6) 0.0492(5) Uani 1 1 d .
C23 C 0.75517(11) 0.3362(2) 0.10997(7) 0.0530(5) Uani 1 1 d .
C13 C 0.76870(11) 0.2864(2) 0.15759(7) 0.0526(5) Uani 1 1 d .
C44 C 0.76099(10) -0.2447(2) 0.37569(6) 0.0500(5) Uani 1 1 d .
C33 C 0.82182(12) 0.3457(2) 0.08627(7) 0.0551(5) Uani 1 1 d .
C11 C 0.60479(10) -0.1303(3) 0.15876(6) 0.0515(5) Uani 1 1 d .
C51 C 0.54041(12) -0.1658(3) 0.07624(7) 0.0727(6) Uani 1 1 d .
H20 H 0.5673 -0.0648 0.0694 0.087 Uiso 1 1 calc R
C91 C 0.50904(11) -0.3809(3) 0.13291(6) 0.0565(5) Uani 1 1 d .
C86 C 1.21066(11) 0.3328(3) 0.40169(7) 0.0696(6) Uani 1 1 d .
H22A H 1.2465 0.3138 0.3788 0.104 Uiso 1 1 calc R
H22B H 1.2229 0.2524 0.4278 0.104 Uiso 1 1 calc R
H22C H 1.2163 0.4509 0.4134 0.104 Uiso 1 1 calc R
C56 C 1.11035(12) 0.2408(2) 0.33212(7) 0.0603(5) Uani 1 1 d .
H23 H 1.1535 0.2143 0.3165 0.072 Uiso 1 1 calc R
C16 C 0.97568(11) 0.2532(2) 0.33086(6) 0.0510(5) Uani 1 1 d .
C15 C 0.89563(12) 0.2169(3) 0.30190(8) 0.0599(5) Uani 1 1 d .
C31 C 0.69460(12) -0.0405(3) 0.21684(7) 0.0702(6) Uani 1 1 d .
H26 H 0.7323 -0.0346 0.2440 0.084 Uiso 1 1 calc R
C53 C 0.90195(11) 0.2616(2) 0.15639(7) 0.0638(5) Uani 1 1 d .
H27 H 0.9521 0.2350 0.1725 0.077 Uiso 1 1 calc R
C94 C 0.71331(10) -0.3942(2) 0.36669(6) 0.0521(5) Uani 1 1 d .
C12 C 0.70335(14) 0.2690(3) 0.18802(9) 0.0655(6) Uani 1 1 d .
C14 C 0.80884(10) -0.1671(2) 0.34151(6) 0.0492(5) Uani 1 1 d .
C21 C 0.65348(11) -0.1859(3) 0.20000(7) 0.0678(6) Uani 1 1 d .
H31 H 0.6570 -0.2979 0.2131 0.081 Uiso 1 1 calc R
C81 C 0.46019(12) -0.4635(3) 0.09563(8) 0.0759(6) Uani 1 1 d .
H32 H 0.4326 -0.5644 0.1018 0.091 Uiso 1 1 calc R
C63 C 0.67295(11) 0.3787(3) 0.08462(7) 0.0787(6) Uani 1 1 d .
H33A H 0.6418 0.2734 0.0805 0.118 Uiso 1 1 calc R
H33B H 0.6771 0.4288 0.0539 0.118 Uiso 1 1 calc R
H33C H 0.6477 0.4611 0.1033 0.118 Uiso 1 1 calc R
C54 C 0.76266(11) -0.1626(3) 0.41987(7) 0.0634(5) Uani 1 1 d .
H34 H 0.7939 -0.0630 0.4263 0.076 Uiso 1 1 calc R
C43 C 0.89743(11) 0.3116(2) 0.10931(7) 0.0565(5) Uani 1 1 d .
C24 C 0.85277(10) -0.2437(3) 0.30821(6) 0.0595(5) Uani 1 1 d .
H36 H 0.8558 -0.3622 0.3009 0.071 Uiso 1 1 calc R
C64 C 0.71969(13) -0.2239(3) 0.45431(7) 0.0756(6) Uani 1 1 d .
H37 H 0.7215 -0.1658 0.4833 0.091 Uiso 1 1 calc R
C34 C 0.88981(11) -0.1089(3) 0.28897(7) 0.0612(5) Uani 1 1 d .
H38 H 0.9238 -0.1176 0.2661 0.073 Uiso 1 1 calc R
C61 C 0.49172(14) -0.2497(3) 0.03987(8) 0.0886(7) Uani 1 1 d .
H39 H 0.4859 -0.2057 0.0089 0.106 Uiso 1 1 calc R
C84 C 0.67042(12) -0.4573(3) 0.40171(7) 0.0687(6) Uani 1 1 d .
H40 H 0.6391 -0.5571 0.3958 0.082 Uiso 1 1 calc R
C66 C 0.91248(11) 0.3601(3) 0.40185(7) 0.0731(6) Uani 1 1 d .
H41A H 0.8870 0.4638 0.3879 0.110 Uiso 1 1 calc R
H41B H 0.9299 0.3798 0.4352 0.110 Uiso 1 1 calc R
H41C H 0.8755 0.2642 0.3981 0.110 Uiso 1 1 calc R
C83 C 0.97116(12) 0.3296(3) 0.08568(8) 0.0825(7) Uani 1 1 d .
H42A H 0.9698 0.2448 0.0605 0.124 Uiso 1 1 calc R
H42B H 1.0174 0.3102 0.1088 0.124 Uiso 1 1 calc R
H42C H 0.9733 0.4454 0.0726 0.124 Uiso 1 1 calc R
C74 C 0.67418(13) -0.3721(3) 0.44503(8) 0.0780(6) Uani 1 1 d .
H43 H 0.6456 -0.4155 0.4682 0.094 Uiso 1 1 calc R
C71 C 0.45227(14) -0.3981(4) 0.05004(9) 0.0909(7) Uani 1 1 d .
H44 H 0.4196 -0.4555 0.0257 0.109 Uiso 1 1 calc R
C101 C 0.45561(14) -0.6510(3) 0.18804(8) 0.0981(8) Uani 1 1 d .
H45A H 0.4020 -0.6169 0.1763 0.147 Uiso 1 1 calc R
H45B H 0.4574 -0.7022 0.2192 0.147 Uiso 1 1 calc R
H45C H 0.4735 -0.7352 0.1667 0.147 Uiso 1 1 calc R
C104 C 0.63618(14) -0.6652(3) 0.31212(8) 0.1034(9) Uani 1 1 d .
H46A H 0.6566 -0.7466 0.3367 0.155 Uiso 1 1 calc R
H46B H 0.6275 -0.7247 0.2819 0.155 Uiso 1 1 calc R
H46C H 0.5868 -0.6175 0.3191 0.155 Uiso 1 1 calc R
C73 C 0.79623(18) 0.2552(3) 0.00618(7) 0.1121(9) Uani 1 1 d .
H47A H 0.8381 0.1702 0.0122 0.168 Uiso 1 1 calc R
H47B H 0.7936 0.2982 -0.0259 0.168 Uiso 1 1 calc R
H47C H 0.7465 0.2015 0.0101 0.168 Uiso 1 1 calc R
C76 C 1.07817(15) 0.2842(3) 0.48286(7) 0.0929(7) Uani 1 1 d .
H48A H 1.0276 0.2280 0.4830 0.139 Uiso 1 1 calc R
H48B H 1.0939 0.3408 0.5130 0.139 Uiso 1 1 calc R
H48C H 1.1173 0.1982 0.4776 0.139 Uiso 1 1 calc R
H2 H 0.7239(10) 0.293(2) 0.2208(6) 0.058(5) Uiso 1 1 d .
H4 H 0.8543(10) 0.295(2) 0.3107(5) 0.059(6) Uiso 1 1 d .
H1 H 0.6580(11) 0.344(2) 0.1769(6) 0.067(6) Uiso 1 1 d .
H3 H 0.9024(9) 0.231(2) 0.2690(6) 0.065(6) Uiso 1 1 d .

loop_
_atom_site_aniso_label
_atom_site_aniso_U_11
_atom_site_aniso_U_22
_atom_site_aniso_U_33
_atom_site_aniso_U_23
_atom_site_aniso_U_13
_atom_site_aniso_U_12
S14 0.0616(3) 0.0675(4) 0.0655(3) -0.0123(3) 0.0123(3) -0.0138(3)
S11 0.0535(3) 0.0657(3) 0.0732(4) 0.0063(3) 0.0065(3) -0.0005(3)
O16 0.0787(9) 0.0598(9) 0.0580(9) -0.0104(7) 0.0014(7) -0.0056(7)
N14 0.0477(9) 0.0610(11) 0.0519(10) -0.0053(8) 0.0031(8) -0.0080(8)
N11 0.0496(10) 0.0669(12) 0.0581(10) -0.0055(9) 0.0079(8) -0.0077(9)
N16 0.0596(11) 0.0714(11) 0.0508(10) 0.0015(8) 0.0095(9) -0.0085(9)
C46 0.0520(12) 0.0416(11) 0.0593(12) 0.0066(9) 0.0064(10) -0.0056(9)
C36 0.0616(13) 0.0396(11) 0.0481(11) -0.0001(9) 0.0059(10) -0.0066(9)
N21 0.0492(9) 0.0619(11) 0.0538(10) -0.0045(8) 0.0018(8) -0.0022(8)
N24 0.0499(9) 0.0556(11) 0.0525(9) -0.0020(8) 0.0070(8) -0.0015(8)
O13 0.0963(11) 0.0640(9) 0.0667(10) 0.0149(8) 0.0135(8) 0.0056(8)
C41 0.0448(11) 0.0616(13) 0.0530(12) -0.0027(10) 0.0044(9) 0.0045(10)
N13 0.0544(11) 0.0715(11) 0.0585(10) -0.0044(9) 0.0030(9) -0.0040(9)
C26 0.0512(12) 0.0452(11) 0.0521(12) 0.0003(9) 0.0099(9) -0.0044(9)
C23 0.0517(12) 0.0438(11) 0.0621(13) -0.0027(9) 0.0037(10) 0.0004(9)
C13 0.0513(12) 0.0464(11) 0.0602(13) -0.0092(10) 0.0088(10) -0.0022(9)
C44 0.0435(11) 0.0553(12) 0.0490(11) -0.0013(10) -0.0008(9) 0.0042(9)
C33 0.0676(14) 0.0416(11) 0.0562(13) 0.0023(9) 0.0087(11) 0.0023(10)
C11 0.0420(11) 0.0621(13) 0.0508(12) -0.0005(10) 0.0077(9) 0.0011(10)
C51 0.0735(15) 0.0819(16) 0.0604(14) -0.0015(12) 0.0012(11) -0.0085(12)
C91 0.0448(11) 0.0608(13) 0.0634(13) -0.0073(10) 0.0060(10) 0.0040(10)
C86 0.0552(13) 0.0704(14) 0.0817(15) 0.0033(11) 0.0049(11) -0.0088(11)
C56 0.0555(13) 0.0652(13) 0.0630(13) 0.0037(11) 0.0179(10) -0.0037(10)
C16 0.0529(12) 0.0507(12) 0.0490(11) 0.0079(9) 0.0062(10) -0.0074(9)
C15 0.0564(14) 0.0651(15) 0.0566(14) 0.0064(12) 0.0027(11) -0.0070(12)
C31 0.0554(13) 0.0906(17) 0.0607(13) 0.0093(13) -0.0053(10) -0.0099(13)
C53 0.0493(12) 0.0668(14) 0.0727(15) -0.0014(12) 0.0001(11) -0.0003(10)
C94 0.0460(11) 0.0555(12) 0.0535(12) 0.0003(10) 0.0023(9) 0.0055(9)
C12 0.0632(15) 0.0690(16) 0.0649(15) -0.0151(12) 0.0111(12) -0.0067(13)
C14 0.0394(10) 0.0552(12) 0.0507(11) -0.0058(10) -0.0016(9) -0.0001(9)
C21 0.0576(13) 0.0690(14) 0.0729(14) 0.0126(12) -0.0047(11) -0.0083(11)
C81 0.0701(15) 0.0778(16) 0.0777(16) -0.0115(13) 0.0033(12) -0.0111(12)
C63 0.0640(14) 0.0787(15) 0.0894(16) 0.0092(13) -0.0027(12) 0.0101(12)
C54 0.0643(13) 0.0707(14) 0.0540(13) -0.0046(11) 0.0040(11) -0.0036(11)
C43 0.0555(13) 0.0467(12) 0.0689(14) -0.0033(10) 0.0147(11) 0.0012(9)
C24 0.0495(11) 0.0569(13) 0.0717(14) -0.0131(11) 0.0068(10) -0.0019(10)
C64 0.0835(16) 0.0916(18) 0.0504(13) -0.0063(12) 0.0048(12) 0.0034(14)
C34 0.0456(12) 0.0773(15) 0.0607(13) -0.0158(12) 0.0072(10) -0.0044(11)
C61 0.0968(18) 0.106(2) 0.0580(14) 0.0008(14) -0.0050(13) -0.0112(16)
C84 0.0679(14) 0.0719(15) 0.0667(14) 0.0074(12) 0.0106(11) -0.0050(11)
C66 0.0599(13) 0.0843(16) 0.0761(14) -0.0120(12) 0.0132(11) -0.0013(12)
C83 0.0732(15) 0.0788(16) 0.1010(17) 0.0057(13) 0.0319(13) 0.0024(12)
C74 0.0810(16) 0.0967(18) 0.0583(15) 0.0157(13) 0.0165(12) 0.0005(14)
C71 0.0901(18) 0.105(2) 0.0714(17) -0.0207(15) -0.0099(13) -0.0172(16)
C101 0.0919(18) 0.0855(17) 0.116(2) 0.0184(15) 0.0116(15) -0.0272(14)
C104 0.1097(19) 0.1037(19) 0.1036(18) -0.0353(15) 0.0388(15) -0.0567(16)
C73 0.183(3) 0.092(2) 0.0619(15) 0.0003(15) 0.0201(16) 0.0289(19)
C76 0.126(2) 0.0968(19) 0.0546(14) -0.0049(14) 0.0099(13) 0.0027(16)

loop_
_atom_type_symbol
_atom_type_description
_atom_type_scat_dispersion_real
_atom_type_scat_dispersion_imag
_atom_type_scat_source
C C 0.0033 0.0016 'International Tables Vol C Tables 4.2.6.8 and 6.1.1.4'
H H 0.0000 0.0000 'International Tables Vol C Tables 4.2.6.8 and 6.1.1.4'
N N 0.0061 0.0033 'International Tables Vol C Tables 4.2.6.8 and 6.1.1.4'
O O 0.0106 0.0060 'International Tables Vol C Tables 4.2.6.8 and 6.1.1.4'
S S 0.1246 0.1234 'International Tables Vol C Tables 4.2.6.8 and 6.1.1.4'

loop_
_geom_angle_atom_site_label_1
_geom_angle_atom_site_label_2
_geom_angle_atom_site_label_3
_geom_angle
C94 S14 C104 103.81(10)
C91 S11 C101 104.75(10)
C36 O16 C76 114.14(14)
C34 N14 N24 112.14(16)
C34 N14 C15 127.55(18)
N24 N14 C15 120.18(17)
C31 N11 N21 111.71(16)
C31 N11 C12 128.44(19)
N21 N11 C12 119.52(18)
C56 N16 C16 117.10(16)
C56 C46 C36 115.68(17)
C56 C46 C86 121.09(17)
C36 C46 C86 123.22(17)
C46 C36 O16 118.97(17)
C46 C36 C26 121.99(17)
O16 C36 C26 118.96(17)
C11 N21 N11 104.89(15)
C14 N24 N14 105.22(15)
C33 O13 C73 113.52(15)
C51 C41 C91 118.51(17)
C51 C41 C11 117.02(18)
C91 C41 C11 124.47(17)
C53 N13 C13 117.14(16)
C16 C26 C36 116.36(16)
C16 C26 C66 122.66(17)
C36 C26 C66 120.98(16)
C13 C23 C33 116.52(17)
C13 C23 C63 122.30(18)
C33 C23 C63 121.18(18)
N13 C13 C23 123.27(17)
N13 C13 C12 113.62(18)
C23 C13 C12 123.11(19)
C54 C44 C94 117.77(17)
C54 C44 C14 117.71(17)
C94 C44 C14 124.51(16)
C43 C33 O13 119.32(18)
C43 C33 C23 121.77(18)
O13 C33 C23 118.86(17)
N21 C11 C21 110.49(17)
N21 C11 C41 118.29(17)
C21 C11 C41 131.10(19)
C61 C51 C41 121.7(2)
C61 C51 H20 119.1
C41 C51 H20 119.1
C81 C91 C41 118.81(18)
C81 C91 S11 121.33(16)
C41 C91 S11 119.86(14)
C46 C86 H22A 109.5
C46 C86 H22B 109.5
H22A C86 H22B 109.5
C46 C86 H22C 109.5
H22A C86 H22C 109.5
H22B C86 H22C 109.5
N16 C56 C46 125.19(17)
N16 C56 H23 117.4
C46 C56 H23 117.4
N16 C16 C26 123.68(16)
N16 C16 C15 114.07(17)
C26 C16 C15 122.23(18)
N14 C15 C16 112.05(16)
N14 C15 H4 105.8(10)
C16 C15 H4 111.9(10)
N14 C15 H3 109.1(11)
C16 C15 H3 106.4(10)
H4 C15 H3 111.6(14)
N11 C31 C21 107.92(18)
N11 C31 H26 126.0
C21 C31 H26 126.0
N13 C53 C43 125.81(18)
N13 C53 H27 117.1
C43 C53 H27 117.1
C84 C94 C44 119.86(17)
C84 C94 S14 121.73(15)
C44 C94 S14 118.35(14)
N11 C12 C13 112.48(17)
N11 C12 H2 105.5(10)
C13 C12 H2 109.9(10)
N11 C12 H1 105.6(10)
C13 C12 H1 112.0(10)
H2 C12 H1 111.2(14)
N24 C14 C24 109.64(17)
N24 C14 C44 118.48(16)
C24 C14 C44 131.77(18)
C31 C21 C11 105.00(18)
C31 C21 H31 127.5
C11 C21 H31 127.5
C71 C81 C91 121.0(2)
C71 C81 H32 119.5
C91 C81 H32 119.5
C23 C63 H33A 109.5
C23 C63 H33B 109.5
H33A C63 H33B 109.5
C23 C63 H33C 109.5
H33A C63 H33C 109.5
H33B C63 H33C 109.5
C64 C54 C44 122.39(19)
C64 C54 H34 118.8
C44 C54 H34 118.8
C53 C43 C33 115.44(17)
C53 C43 C83 121.23(19)
C33 C43 C83 123.32(19)
C34 C24 C14 105.84(17)
C34 C24 H36 127.1
C14 C24 H36 127.1
C74 C64 C54 118.9(2)
C74 C64 H37 120.5
C54 C64 H37 120.5
N14 C34 C24 107.15(17)
N14 C34 H38 126.4
C24 C34 H38 126.4
C71 C61 C51 119.1(2)
C71 C61 H39 120.5
C51 C61 H39 120.5
C74 C84 C94 120.3(2)
C74 C84 H40 119.8
C94 C84 H40 119.8
C26 C66 H41A 109.5
C26 C66 H41B 109.5
H41A C66 H41B 109.5
C26 C66 H41C 109.5
H41A C66 H41C 109.5
H41B C66 H41C 109.5
C43 C83 H42A 109.5
C43 C83 H42B 109.5
H42A C83 H42B 109.5
C43 C83 H42C 109.5
H42A C83 H42C 109.5
H42B C83 H42C 109.5
C64 C74 C84 120.7(2)
C64 C74 H43 119.6
C84 C74 H43 119.6
C61 C71 C81 120.9(2)
C61 C71 H44 119.5
C81 C71 H44 119.5
S11 C101 H45A 109.5
S11 C101 H45B 109.5
H45A C101 H45B 109.5
S11 C101 H45C 109.5
H45A C101 H45C 109.5
H45B C101 H45C 109.5
S14 C104 H46A 109.5
S14 C104 H46B 109.5
H46A C104 H46B 109.5
S14 C104 H46C 109.5
H46A C104 H46C 109.5
H46B C104 H46C 109.5
O13 C73 H47A 109.5
O13 C73 H47B 109.5
H47A C73 H47B 109.5
O13 C73 H47C 109.5
H47A C73 H47C 109.5
H47B C73 H47C 109.5
O16 C76 H48A 109.5
O16 C76 H48B 109.5
H48A C76 H48B 109.5
O16 C76 H48C 109.5
H48A C76 H48C 109.5
H48B C76 H48C 109.5

loop_
_geom_bond_atom_site_label_1
_geom_bond_atom_site_label_2
_geom_bond_distance
S14 C94 1.7687(18)
S14 C104 1.780(2)
S11 C91 1.7617(19)
S11 C101 1.788(2)
O16 C36 1.3871(19)
O16 C76 1.415(2)
N14 C34 1.339(2)
N14 N24 1.3512(19)
N14 C15 1.460(2)
N11 C31 1.327(2)
N11 N21 1.3529(18)
N11 C12 1.458(2)
N16 C56 1.334(2)
N16 C16 1.343(2)
C46 C56 1.379(2)
C46 C36 1.385(2)
C46 C86 1.507(2)
C36 C26 1.392(2)
N21 C11 1.337(2)
N24 C14 1.343(2)
O13 C33 1.385(2)
O13 C73 1.425(2)
C41 C51 1.396(2)
C41 C91 1.404(2)
C41 C11 1.476(2)
N13 C53 1.325(2)
N13 C13 1.343(2)
C26 C16 1.387(2)
C26 C66 1.510(2)
C23 C13 1.388(2)
C23 C33 1.397(2)
C23 C63 1.512(2)
C13 C12 1.504(3)
C44 C54 1.395(2)
C44 C94 1.401(2)
C44 C14 1.473(2)
C33 C43 1.380(2)
C11 C21 1.397(2)
C51 C61 1.382(3)
C51 H20 0.9300
C91 C81 1.396(3)
C86 H22A 0.9600
C86 H22B 0.9600
C86 H22C 0.9600
C56 H23 0.9300
C16 C15 1.510(2)
C15 H4 0.979(16)
C15 H3 0.960(16)
C31 C21 1.361(3)
C31 H26 0.9300
C53 C43 1.378(2)
C53 H27 0.9300
C94 C84 1.396(2)
C12 H2 0.960(16)
C12 H1 0.977(17)
C14 C24 1.409(2)
C21 H31 0.9300
C81 C71 1.372(3)
C81 H32 0.9300
C63 H33A 0.9600
C63 H33B 0.9600
C63 H33C 0.9600
C54 C64 1.379(3)
C54 H34 0.9300
C43 C83 1.507(2)
C24 C34 1.359(2)
C24 H36 0.9300
C64 C74 1.374(3)
C64 H37 0.9300
C34 H38 0.9300
C61 C71 1.367(3)
C61 H39 0.9300
C84 C74 1.381(3)
C84 H40 0.9300
C66 H41A 0.9600
C66 H41B 0.9600
C66 H41C 0.9600
C83 H42A 0.9600
C83 H42B 0.9600
C83 H42C 0.9600
C74 H43 0.9300
C71 H44 0.9300
C101 H45A 0.9600
C101 H45B 0.9600
C101 H45C 0.9600
C104 H46A 0.9600
C104 H46B 0.9600
C104 H46C 0.9600
C73 H47A 0.9600
C73 H47B 0.9600
C73 H47C 0.9600
C76 H48A 0.9600
C76 H48B 0.9600
C76 H48C 0.9600
